data_4518071
loop_
_publ_author_name
'Cole, Bren E.'
'Cheisson, Thibault'
'Nelson, Joshua J. M.'
'Higgins, Robert F.'
'Gau, Michael R.'
'Carroll, Patrick J.'
'Schelter, Eric J.'

_publ_section_title
;
 Understanding Molecular Factors That Determine Performance in the Rare
 Earth (TriNOx) Separations System
;
_journal_name_full 'ACS Sustainable Chemistry &amp; Engineering'
_journal_paper_doi 10.1021/acssuschemeng.0c03974
_journal_year 2020
_chemical_formula_moiety 'C45 H72 N4 O3'
_chemical_formula_sum 'C45 H72 N4 O3'
_chemical_formula_weight 717.06
_space_group_crystal_system monoclinic
_space_group_IT_number 14
_space_group_name_Hall '-P 2yn'
_space_group_name_H-M_alt 'P 1 21/n 1'
_atom_sites_solution_hydrogens geom
_atom_sites_solution_primary direct
_audit_creation_date 2018-08-30
_audit_creation_method
;
Olex2 1.2
(compiled 2018.05.29 svn.r3508 for OlexSys, GUI svn.r5506)
;
_cell_angle_alpha 90
_cell_angle_beta 96.321(5)
_cell_angle_gamma 90
_cell_formula_units_Z 4
_cell_length_a 24.470(2)
_cell_length_b 7.2574(7)
_cell_length_c 24.738(2)
_cell_measurement_reflns_used 9952
_cell_measurement_temperature 100
_cell_measurement_theta_max 25.35
_cell_measurement_theta_min 2.48
_cell_volume 4366.5(7)
_computing_cell_refinement 'Bruker SAINT v8.34A'
_computing_data_collection 'Bruker APEX2 v2014.11-0'
_computing_data_reduction 'Bruker SAINT v8.34A'
_computing_publication_material 'Olex2 (Dolomanov et al., 2009)'
_computing_structure_refinement 'ShelXL (Sheldrick, 2015)'
_computing_structure_solution 'ShelXS (Sheldrick, 2008)'
_diffrn_ambient_temperature 100
_diffrn_measured_fraction_theta_full 1.000
_diffrn_measured_fraction_theta_max 0.996
_diffrn_measurement_device 'CCD area detector'
_diffrn_measurement_device_type 'Bruker APEXII'
_diffrn_measurement_method '\w and \f scans'
_diffrn_radiation_monochromator graphite
_diffrn_radiation_type MoK\a
_diffrn_radiation_wavelength 0.71073
_diffrn_reflns_av_R_equivalents 0.0468
_diffrn_reflns_av_unetI/netI 0.0282
_diffrn_reflns_Laue_measured_fraction_full 1.000
_diffrn_reflns_Laue_measured_fraction_max 0.996
_diffrn_reflns_limit_h_max 29
_diffrn_reflns_limit_h_min -29
_diffrn_reflns_limit_k_max 8
_diffrn_reflns_limit_k_min -8
_diffrn_reflns_limit_l_max 29
_diffrn_reflns_limit_l_min -29
_diffrn_reflns_number 61842
_diffrn_reflns_point_group_measured_fraction_full 1.000
_diffrn_reflns_point_group_measured_fraction_max 0.996
_diffrn_reflns_theta_full 25.242
_diffrn_reflns_theta_max 25.395
_diffrn_reflns_theta_min 1.111
_diffrn_source 'sealed tube'
_exptl_absorpt_coefficient_mu 0.068
_exptl_absorpt_correction_T_max 0.7452
_exptl_absorpt_correction_T_min 0.6985
_exptl_absorpt_correction_type multi-scan
_exptl_absorpt_process_details 'SADABS v2014/4'
_exptl_crystal_colour colourless
_exptl_crystal_density_diffrn 1.091
_exptl_crystal_description block
_exptl_crystal_F_000 1576
_exptl_crystal_size_max 0.19
_exptl_crystal_size_mid 0.12
_exptl_crystal_size_min 0.08
_refine_diff_density_max 0.721
_refine_diff_density_min -0.327
_refine_diff_density_rms 0.058
_refine_ls_extinction_method none
_refine_ls_goodness_of_fit_ref 1.032
_refine_ls_hydrogen_treatment constr
_refine_ls_matrix_type full
_refine_ls_number_parameters 490
_refine_ls_number_reflns 8015
_refine_ls_number_restraints 0
_refine_ls_restrained_S_all 1.032
_refine_ls_R_factor_all 0.0812
_refine_ls_R_factor_gt 0.0623
_refine_ls_shift/su_max 0.000
_refine_ls_shift/su_mean 0.000
_refine_ls_structure_factor_coef Fsqd
_refine_ls_weighting_details 'w=1/[\s^2^(Fo^2^)+(0.0964P)^2^+4.3352P] where P=(Fo^2^+2Fc^2^)/3'
_refine_ls_weighting_scheme calc
_refine_ls_wR_factor_gt 0.1706
_refine_ls_wR_factor_ref 0.1847
_reflns_number_gt 6217
_reflns_number_total 8015
_reflns_threshold_expression 'I > 2\s(I)'
_cod_data_source_file sc0c03974_si_002.cif
_cod_data_source_block 40285
_cod_database_code 4518071
_shelx_shelxl_version_number 2017/1
_shelx_estimated_absorpt_t_max 0.995
_shelx_estimated_absorpt_t_min 0.987

loop_
_space_group_symop_operation_xyz
'x, y, z'
'-x+1/2, y+1/2, -z+1/2'
'-x, -y, -z'
'x-1/2, -y-1/2, z-1/2'

loop_
_atom_site_label
_atom_site_type_symbol
_atom_site_fract_x
_atom_site_fract_y
_atom_site_fract_z
_atom_site_U_iso_or_equiv
_atom_site_adp_type
_atom_site_occupancy
_atom_site_site_symmetry_order
_atom_site_calc_flag
_atom_site_refinement_flags_posn
_atom_site_refinement_flags_adp
_atom_site_refinement_flags_occupancy
_atom_site_disorder_assembly
_atom_site_disorder_group
C1 C 0.58022(9) 0.6341(3) 0.23279(10) 0.0270(5) Uani 1 1 d . . . . .
H1a H 0.599921 0.612637 0.269380 0.036 Uiso 1 1 calc R . . . .
H1b H 0.577309 0.768884 0.227016 0.036 Uiso 1 1 calc R . . . .
C2 C 0.61307(9) 0.5508(3) 0.19031(10) 0.0252(5) Uani 1 1 d . . . . .
C3 C 0.62677(10) 0.6650(4) 0.14783(11) 0.0342(6) Uani 1 1 d . . . . .
H3 H 0.617341 0.791846 0.148601 0.046 Uiso 1 1 calc R . . . .
C4 C 0.65333(10) 0.6008(4) 0.10501(11) 0.0383(7) Uani 1 1 d . . . . .
H4 H 0.663040 0.685193 0.078303 0.051 Uiso 1 1 calc R . . . .
C5 C 0.66613(10) 0.4149(4) 0.10027(11) 0.0343(6) Uani 1 1 d . . . . .
C6 C 0.65402(9) 0.3022(4) 0.14281(10) 0.0291(5) Uani 1 1 d . . . . .
H6 H 0.663223 0.175234 0.141374 0.039 Uiso 1 1 calc R . . . .
C7 C 0.62901(9) 0.3651(3) 0.18769(10) 0.0239(5) Uani 1 1 d . . . . .
C8 C 0.66626(9) 0.2062(3) 0.27428(10) 0.0243(5) Uani 1 1 d . . . . .
C9 C 0.65413(11) 0.0331(4) 0.30550(12) 0.0399(7) Uani 1 1 d . . . . .
H9a H 0.620399 0.051085 0.322849 0.060 Uiso 1 1 calc GR . . . .
H9b H 0.684835 0.008097 0.333416 0.060 Uiso 1 1 calc GR . . . .
H9c H 0.649321 -0.071405 0.280336 0.060 Uiso 1 1 calc GR . . . .
C10 C 0.72086(9) 0.1779(4) 0.25059(11) 0.0304(6) Uani 1 1 d . . . . .
H10a H 0.717720 0.072168 0.225788 0.046 Uiso 1 1 calc GR . . . .
H10b H 0.750093 0.154598 0.280178 0.046 Uiso 1 1 calc GR . . . .
H10c H 0.729731 0.288634 0.230653 0.046 Uiso 1 1 calc GR . . . .
C11 C 0.67033(10) 0.3726(4) 0.31216(10) 0.0321(6) Uani 1 1 d . . . . .
H11a H 0.679242 0.482534 0.291875 0.048 Uiso 1 1 calc GR . . . .
H11b H 0.699267 0.351253 0.342160 0.048 Uiso 1 1 calc GR . . . .
H11c H 0.635099 0.390810 0.326783 0.048 Uiso 1 1 calc GR . . . .
C12 C 0.69126(11) 0.3401(4) 0.05010(11) 0.0395(7) Uani 1 1 d . . . . .
C13 C 0.69749(14) 0.1270(5) 0.05136(14) 0.0537(8) Uani 1 1 d . . . . .
H13a H 0.711655 0.085290 0.017889 0.081 Uiso 1 1 calc GR . . . .
H13b H 0.661582 0.070155 0.054169 0.081 Uiso 1 1 calc GR . . . .
H13c H 0.723168 0.091079 0.082813 0.081 Uiso 1 1 calc GR . . . .
C14 C 0.74715(13) 0.4234(6) 0.04649(14) 0.0630(10) Uani 1 1 d . . . . .
H14a H 0.744055 0.557996 0.045469 0.094 Uiso 1 1 calc GR . . . .
H14b H 0.761567 0.379911 0.013332 0.094 Uiso 1 1 calc GR . . . .
H14c H 0.772170 0.386392 0.078304 0.094 Uiso 1 1 calc GR . . . .
C15 C 0.65251(14) 0.3847(5) -0.00140(14) 0.0599(9) Uani 1 1 d . . . . .
H15a H 0.649354 0.518595 -0.005721 0.090 Uiso 1 1 calc GR . . . .
H15b H 0.616127 0.332125 0.001850 0.090 Uiso 1 1 calc GR . . . .
H15c H 0.667351 0.331687 -0.033176 0.090 Uiso 1 1 calc GR . . . .
C16 C 0.49278(9) 0.6078(3) 0.17766(9) 0.0226(5) Uani 1 1 d . . . . .
H16a H 0.513454 0.567273 0.147551 0.030 Uiso 1 1 calc R . . . .
H16b H 0.489801 0.743717 0.175962 0.030 Uiso 1 1 calc R . . . .
C17 C 0.43576(9) 0.5257(3) 0.16961(9) 0.0207(5) Uani 1 1 d . . . . .
C18 C 0.38971(9) 0.6337(3) 0.17734(9) 0.0248(5) Uani 1 1 d . . . . .
H18 H 0.394608 0.760575 0.185946 0.033 Uiso 1 1 calc R . . . .
C19 C 0.33753(9) 0.5597(3) 0.17272(9) 0.0264(5) Uani 1 1 d . . . . .
H19 H 0.307030 0.637384 0.176916 0.035 Uiso 1 1 calc R . . . .
C20 C 0.32871(9) 0.3720(3) 0.16196(9) 0.0242(5) Uani 1 1 d . . . . .
C21 C 0.37413(9) 0.2658(3) 0.15329(9) 0.0215(5) Uani 1 1 d . . . . .
H21 H 0.369208 0.138243 0.145639 0.029 Uiso 1 1 calc R . . . .
C22 C 0.42707(9) 0.3414(3) 0.15550(8) 0.0196(5) Uani 1 1 d . . . . .
C23 C 0.47676(9) 0.1692(3) 0.08802(9) 0.0253(5) Uani 1 1 d . . . . .
C24 C 0.52893(11) 0.0533(4) 0.08849(10) 0.0334(6) Uani 1 1 d . . . . .
H24a H 0.559805 0.118850 0.108533 0.050 Uiso 1 1 calc GR . . . .
H24b H 0.536894 0.031800 0.051034 0.050 Uiso 1 1 calc GR . . . .
H24c H 0.523566 -0.065124 0.106193 0.050 Uiso 1 1 calc GR . . . .
C25 C 0.42771(11) 0.0497(5) 0.06522(11) 0.0423(7) Uani 1 1 d . . . . .
H25a H 0.421317 -0.046550 0.091604 0.063 Uiso 1 1 calc GR . . . .
H25b H 0.435712 -0.007600 0.031091 0.063 Uiso 1 1 calc GR . . . .
H25c H 0.394815 0.126899 0.058439 0.063 Uiso 1 1 calc GR . . . .
C26 C 0.48165(13) 0.3389(4) 0.05351(11) 0.0436(7) Uani 1 1 d . . . . .
H26a H 0.449898 0.419311 0.056261 0.065 Uiso 1 1 calc GR . . . .
H26b H 0.482728 0.302318 0.015506 0.065 Uiso 1 1 calc GR . . . .
H26c H 0.515494 0.405198 0.066364 0.065 Uiso 1 1 calc GR . . . .
C27 C 0.27073(9) 0.2891(4) 0.16046(10) 0.0293(6) Uani 1 1 d . . . . .
C28 C 0.27022(11) 0.0828(4) 0.14747(13) 0.0415(7) Uani 1 1 d . . . . .
H28a H 0.295185 0.018149 0.174825 0.062 Uiso 1 1 calc GR . . . .
H28b H 0.282276 0.063665 0.111406 0.062 Uiso 1 1 calc GR . . . .
H28c H 0.232856 0.034586 0.147874 0.062 Uiso 1 1 calc GR . . . .
C29 C 0.23152(11) 0.3906(5) 0.11738(12) 0.0455(7) Uani 1 1 d . . . . .
H29a H 0.194424 0.339184 0.116810 0.068 Uiso 1 1 calc GR . . . .
H29b H 0.244406 0.375182 0.081527 0.068 Uiso 1 1 calc GR . . . .
H29c H 0.230771 0.521988 0.126414 0.068 Uiso 1 1 calc GR . . . .
C30 C 0.25022(10) 0.3141(4) 0.21652(11) 0.0343(6) Uani 1 1 d . . . . .
H30a H 0.275624 0.253022 0.244265 0.051 Uiso 1 1 calc GR . . . .
H30b H 0.213545 0.259562 0.216145 0.051 Uiso 1 1 calc GR . . . .
H30c H 0.248396 0.445835 0.224908 0.051 Uiso 1 1 calc GR . . . .
C31 C 0.49539(9) 0.6227(3) 0.27629(9) 0.0238(5) Uani 1 1 d . . . . .
H31a H 0.456601 0.581565 0.270739 0.032 Uiso 1 1 calc R . . . .
H31b H 0.495504 0.759055 0.275740 0.032 Uiso 1 1 calc R . . . .
C32 C 0.52074(9) 0.5576(3) 0.33177(9) 0.0228(5) Uani 1 1 d . . . . .
C33 C 0.55368(10) 0.6773(3) 0.36565(10) 0.0280(5) Uani 1 1 d . . . . .
H33 H 0.557753 0.801256 0.354383 0.037 Uiso 1 1 calc R . . . .
C34 C 0.58059(10) 0.6207(4) 0.41519(10) 0.0289(5) Uani 1 1 d . . . . .
H34 H 0.602341 0.706497 0.437155 0.038 Uiso 1 1 calc R . . . .
C35 C 0.57621(9) 0.4415(4) 0.43303(9) 0.0265(5) Uani 1 1 d . . . . .
C36 C 0.54202(9) 0.3236(3) 0.40043(9) 0.0240(5) Uani 1 1 d . . . . .
H36 H 0.537822 0.200329 0.412221 0.032 Uiso 1 1 calc R . . . .
C37 C 0.51366(9) 0.3790(3) 0.35120(9) 0.0209(5) Uani 1 1 d . . . . .
C38 C 0.42416(9) 0.2085(3) 0.33462(9) 0.0248(5) Uani 1 1 d . . . . .
C39 C 0.39670(10) 0.0693(4) 0.29423(10) 0.0326(6) Uani 1 1 d . . . . .
H39a H 0.400121 0.110991 0.257073 0.049 Uiso 1 1 calc GR . . . .
H39b H 0.357706 0.058311 0.299434 0.049 Uiso 1 1 calc GR . . . .
H39c H 0.414611 -0.050851 0.300216 0.049 Uiso 1 1 calc GR . . . .
C40 C 0.42709(10) 0.1299(4) 0.39267(10) 0.0307(6) Uani 1 1 d . . . . .
H40a H 0.451503 0.022440 0.395765 0.046 Uiso 1 1 calc GR . . . .
H40b H 0.390217 0.092905 0.400368 0.046 Uiso 1 1 calc GR . . . .
H40c H 0.441434 0.224200 0.418823 0.046 Uiso 1 1 calc GR . . . .
C41 C 0.39083(10) 0.3868(4) 0.33109(11) 0.0344(6) Uani 1 1 d . . . . .
H41a H 0.410714 0.481562 0.353629 0.052 Uiso 1 1 calc GR . . . .
H41b H 0.355023 0.364693 0.344153 0.052 Uiso 1 1 calc GR . . . .
H41c H 0.385366 0.428734 0.293217 0.052 Uiso 1 1 calc GR . . . .
C42 C 0.60612(10) 0.3686(4) 0.48697(10) 0.0335(6) Uani 1 1 d . . . . .
C43 C 0.63560(16) 0.1902(6) 0.47653(13) 0.0710(12) Uani 1 1 d . . . . .
H43a H 0.608615 0.096892 0.462845 0.106 Uiso 1 1 calc GR . . . .
H43b H 0.655911 0.146894 0.510512 0.106 Uiso 1 1 calc GR . . . .
H43c H 0.661325 0.211738 0.449500 0.106 Uiso 1 1 calc GR . . . .
C44 C 0.56420(12) 0.3318(4) 0.52705(11) 0.0413(7) Uani 1 1 d . . . . .
H44a H 0.536895 0.242639 0.511215 0.062 Uiso 1 1 calc GR . . . .
H44b H 0.545752 0.447159 0.534743 0.062 Uiso 1 1 calc GR . . . .
H44c H 0.583035 0.281818 0.560906 0.062 Uiso 1 1 calc GR . . . .
C45 C 0.64775(12) 0.5102(5) 0.51375(12) 0.0498(8) Uani 1 1 d . . . . .
H45a H 0.664636 0.461787 0.548635 0.075 Uiso 1 1 calc GR . . . .
H45b H 0.628684 0.625864 0.519848 0.075 Uiso 1 1 calc GR . . . .
H45c H 0.676351 0.532862 0.489764 0.075 Uiso 1 1 calc GR . . . .
N1 N 0.62200(7) 0.2210(3) 0.22632(8) 0.0244(4) Uani 1 1 d . . . . .
N2 N 0.47437(7) 0.2323(2) 0.14525(7) 0.0198(4) Uani 1 1 d . . . . .
N3 N 0.47969(7) 0.2515(3) 0.31717(8) 0.0221(4) Uani 1 1 d . . . . .
N4 N 0.52418(7) 0.5542(2) 0.23047(7) 0.0190(4) Uani 1 1 d . . . . .
O1 O 0.56836(6) 0.2250(2) 0.24557(7) 0.0248(4) Uani 1 1 d . . . . .
H1 H 0.554092 0.329262 0.239456 0.037 Uiso 1 1 calc GR . . . .
O2 O 0.47477(7) 0.0705(2) 0.17969(6) 0.0258(4) Uani 1 1 d . . . . .
H2 H 0.501746 0.075796 0.203779 0.039 Uiso 1 1 calc GR . . . .
O3 O 0.50872(7) 0.0779(2) 0.31965(7) 0.0275(4) Uani 1 1 d . . . . .
H3a H 0.532930 0.080297 0.298079 0.041 Uiso 1 1 calc GR . . . .

loop_
_atom_site_aniso_label
_atom_site_aniso_U_11
_atom_site_aniso_U_22
_atom_site_aniso_U_33
_atom_site_aniso_U_23
_atom_site_aniso_U_13
_atom_site_aniso_U_12
C1 0.0260(12) 0.0111(11) 0.0410(14) 0.0041(10) -0.0098(10) -0.0052(9)
C2 0.0180(11) 0.0226(12) 0.0331(13) 0.0065(10) -0.0055(9) -0.0069(9)
C3 0.0252(12) 0.0259(13) 0.0501(16) 0.0153(12) -0.0024(11) -0.0059(10)
C4 0.0270(13) 0.0494(17) 0.0382(15) 0.0215(13) 0.0024(11) -0.0093(12)
C5 0.0217(12) 0.0440(16) 0.0366(14) 0.0094(12) 0.0006(10) -0.0048(11)
C6 0.0183(11) 0.0344(14) 0.0338(13) 0.0035(11) -0.0014(10) -0.0027(10)
C7 0.0139(10) 0.0255(12) 0.0309(12) 0.0058(10) -0.0034(9) -0.0061(9)
C8 0.0168(10) 0.0218(12) 0.0332(13) 0.0046(10) -0.0025(9) 0.0005(9)
C9 0.0293(13) 0.0382(16) 0.0484(17) 0.0181(13) -0.0127(12) -0.0046(11)
C10 0.0191(11) 0.0291(13) 0.0414(14) -0.0025(11) -0.0040(10) 0.0035(10)
C11 0.0278(13) 0.0370(15) 0.0295(13) -0.0007(11) -0.0055(10) 0.0052(11)
C12 0.0283(13) 0.0597(19) 0.0307(14) 0.0072(13) 0.0039(11) -0.0055(13)
C13 0.0531(19) 0.059(2) 0.0506(19) -0.0011(16) 0.0143(15) 0.0043(16)
C14 0.0392(17) 0.097(3) 0.054(2) -0.0163(19) 0.0134(15) -0.0197(18)
C15 0.055(2) 0.071(2) 0.0503(19) 0.0018(17) -0.0095(15) -0.0049(17)
C16 0.0284(12) 0.0112(10) 0.0264(12) 0.0042(9) -0.0049(9) -0.0021(9)
C17 0.0239(11) 0.0182(11) 0.0185(11) 0.0051(9) -0.0044(8) -0.0012(9)
C18 0.0303(12) 0.0171(11) 0.0251(12) 0.0023(9) -0.0049(9) 0.0028(9)
C19 0.0230(11) 0.0284(13) 0.0263(12) -0.0020(10) -0.0037(9) 0.0069(10)
C20 0.0225(11) 0.0306(13) 0.0182(11) 0.0010(10) -0.0033(9) -0.0034(10)
C21 0.0263(11) 0.0195(11) 0.0182(11) -0.0025(9) 0.0003(9) -0.0034(9)
C22 0.0248(11) 0.0184(11) 0.0145(10) 0.0031(9) -0.0022(8) -0.0007(9)
C23 0.0282(12) 0.0301(13) 0.0178(11) -0.0022(10) 0.0038(9) -0.0047(10)
C24 0.0355(14) 0.0357(15) 0.0310(14) -0.0079(11) 0.0121(11) -0.0004(11)
C25 0.0374(15) 0.064(2) 0.0268(14) -0.0206(13) 0.0079(11) -0.0147(14)
C26 0.0524(17) 0.0486(18) 0.0318(15) 0.0151(13) 0.0131(12) 0.0037(14)
C27 0.0225(12) 0.0349(14) 0.0301(13) -0.0035(11) 0.0007(10) -0.0032(10)
C28 0.0273(13) 0.0442(17) 0.0544(18) -0.0172(14) 0.0102(12) -0.0144(12)
C29 0.0271(14) 0.067(2) 0.0394(16) 0.0031(15) -0.0082(11) -0.0087(13)
C30 0.0281(13) 0.0368(15) 0.0386(15) -0.0001(12) 0.0058(11) 0.0010(11)
C31 0.0273(12) 0.0114(10) 0.0312(13) -0.0023(9) -0.0037(10) 0.0024(9)
C32 0.0225(11) 0.0186(11) 0.0262(12) -0.0043(9) -0.0026(9) 0.0056(9)
C33 0.0311(13) 0.0199(12) 0.0316(13) -0.0075(10) -0.0020(10) 0.0015(10)
C34 0.0265(12) 0.0312(14) 0.0271(12) -0.0109(11) -0.0051(10) 0.0045(10)
C35 0.0191(11) 0.0374(14) 0.0220(12) -0.0048(10) -0.0022(9) 0.0055(10)
C36 0.0217(11) 0.0253(12) 0.0250(12) 0.0025(10) 0.0029(9) 0.0052(9)
C37 0.0173(10) 0.0224(12) 0.0228(11) -0.0036(9) 0.0014(8) 0.0041(9)
C38 0.0211(11) 0.0265(12) 0.0271(12) 0.0007(10) 0.0043(9) -0.0016(9)
C39 0.0276(12) 0.0384(15) 0.0321(13) -0.0036(11) 0.0050(10) -0.0075(11)
C40 0.0275(12) 0.0378(15) 0.0273(13) 0.0026(11) 0.0057(10) -0.0032(11)
C41 0.0227(12) 0.0404(15) 0.0404(15) 0.0024(12) 0.0044(11) 0.0066(11)
C42 0.0291(13) 0.0442(16) 0.0251(12) -0.0025(11) -0.0064(10) 0.0088(11)
C43 0.078(2) 0.090(3) 0.0381(17) -0.0159(18) -0.0238(16) 0.060(2)
C44 0.0490(17) 0.0437(17) 0.0293(14) 0.0043(12) -0.0040(12) 0.0026(13)
C45 0.0357(15) 0.080(2) 0.0311(15) 0.0016(15) -0.0094(12) -0.0057(15)
N1 0.0155(9) 0.0248(10) 0.0322(11) 0.0078(8) -0.0001(8) -0.0018(8)
N2 0.0263(10) 0.0142(9) 0.0186(9) 0.0032(7) 0.0009(7) 0.0010(7)
N3 0.0219(9) 0.0170(9) 0.0277(10) -0.0018(8) 0.0036(8) 0.0019(7)
N4 0.0205(9) 0.0117(9) 0.0234(10) 0.0010(7) -0.0041(7) -0.0012(7)
O1 0.0201(8) 0.0215(8) 0.0328(9) 0.0043(7) 0.0033(7) 0.0010(6)
O2 0.0353(9) 0.0166(8) 0.0255(9) 0.0044(7) 0.0034(7) 0.0009(7)
O3 0.0279(9) 0.0203(8) 0.0350(10) 0.0017(7) 0.0062(7) 0.0049(7)

loop_
_atom_type_symbol
_atom_type_description
_atom_type_scat_dispersion_real
_atom_type_scat_dispersion_imag
_atom_type_scat_source
C C 0.0033 0.0016 'International Tables Vol C Tables 4.2.6.8 and 6.1.1.4'
H H 0.0000 0.0000 'International Tables Vol C Tables 4.2.6.8 and 6.1.1.4'
N N 0.0061 0.0033 'International Tables Vol C Tables 4.2.6.8 and 6.1.1.4'
O O 0.0106 0.0060 'International Tables Vol C Tables 4.2.6.8 and 6.1.1.4'

loop_
_geom_angle_atom_site_label_1
_geom_angle_atom_site_label_2
_geom_angle_atom_site_label_3
_geom_angle
_geom_angle_site_symmetry_1
_geom_angle_site_symmetry_3
_geom_angle_publ_flag
N4 C1 C2 112.06(18) . . ?
C3 C2 C1 118.1(2) . . ?
C3 C2 C7 116.1(2) . . ?
C7 C2 C1 125.7(2) . . ?
C4 C3 C2 123.0(2) . . ?
C3 C4 C5 121.3(2) . . ?
C4 C5 C12 121.4(2) . . ?
C6 C5 C4 115.9(2) . . ?
C6 C5 C12 122.6(3) . . ?
C5 C6 C7 123.8(2) . . ?
C2 C7 N1 127.7(2) . . ?
C6 C7 C2 119.7(2) . . ?
C6 C7 N1 112.6(2) . . ?
C9 C8 C10 108.1(2) . . ?
C9 C8 C11 110.2(2) . . ?
C11 C8 C10 109.94(19) . . ?
N1 C8 C9 107.01(18) . . ?
N1 C8 C10 106.73(19) . . ?
N1 C8 C11 114.61(18) . . ?
C5 C12 C13 112.4(2) . . ?
C14 C12 C5 110.6(2) . . ?
C14 C12 C13 108.2(3) . . ?
C14 C12 C15 110.3(3) . . ?
C15 C12 C5 109.2(2) . . ?
C15 C12 C13 106.0(3) . . ?
N4 C16 C17 113.09(17) . . ?
C18 C17 C16 120.4(2) . . ?
C22 C17 C16 121.7(2) . . ?
C22 C17 C18 117.9(2) . . ?
C19 C18 C17 121.5(2) . . ?
C18 C19 C20 121.1(2) . . ?
C19 C20 C27 120.5(2) . . ?
C21 C20 C19 117.4(2) . . ?
C21 C20 C27 122.1(2) . . ?
C20 C21 C22 121.9(2) . . ?
C17 C22 C21 120.0(2) . . ?
C17 C22 N2 117.78(19) . . ?
C21 C22 N2 122.15(19) . . ?
C24 C23 C25 108.1(2) . . ?
C26 C23 C24 109.6(2) . . ?
C26 C23 C25 111.1(2) . . ?
N2 C23 C24 106.33(18) . . ?
N2 C23 C25 114.19(18) . . ?
N2 C23 C26 107.4(2) . . ?
C20 C27 C29 109.4(2) . . ?
C28 C27 C20 112.0(2) . . ?
C28 C27 C29 109.4(2) . . ?
C28 C27 C30 108.0(2) . . ?
C30 C27 C20 108.90(19) . . ?
C30 C27 C29 109.1(2) . . ?
N4 C31 C32 113.92(17) . . ?
C33 C32 C31 120.0(2) . . ?
C33 C32 C37 117.0(2) . . ?
C37 C32 C31 123.0(2) . . ?
C34 C33 C32 122.1(2) . . ?
C35 C34 C33 121.0(2) . . ?
C34 C35 C36 117.2(2) . . ?
C34 C35 C42 123.6(2) . . ?
C36 C35 C42 119.2(2) . . ?
C35 C36 C37 122.7(2) . . ?
C32 C37 N3 118.46(19) . . ?
C36 C37 C32 119.9(2) . . ?
C36 C37 N3 121.5(2) . . ?
C39 C38 C40 109.7(2) . . ?
C39 C38 C41 109.3(2) . . ?
C41 C38 C40 109.7(2) . . ?
N3 C38 C39 107.25(18) . . ?
N3 C38 C40 113.20(19) . . ?
N3 C38 C41 107.57(19) . . ?
C35 C42 C45 111.7(2) . . ?
C43 C42 C35 109.5(2) . . ?
C43 C42 C44 109.1(3) . . ?
C43 C42 C45 109.7(3) . . ?
C44 C42 C35 109.5(2) . . ?
C44 C42 C45 107.3(2) . . ?
C7 N1 C8 116.29(17) . . ?
C7 N1 O1 112.54(16) . . ?
O1 N1 C8 109.84(16) . . ?
C22 N2 C23 116.66(17) . . ?
C22 N2 O2 107.09(15) . . ?
O2 N2 C23 108.04(16) . . ?
C37 N3 C38 116.39(17) . . ?
O3 N3 C37 106.51(16) . . ?
O3 N3 C38 105.25(16) . . ?
C1 N4 C16 108.47(17) . . ?
C1 N4 C31 110.74(17) . . ?
C31 N4 C16 109.85(17) . . ?

loop_
_geom_bond_atom_site_label_1
_geom_bond_atom_site_label_2
_geom_bond_distance
_geom_bond_site_symmetry_2
_geom_bond_publ_flag
C1 C2 1.517(4) . ?
C1 N4 1.484(3) . ?
C2 C3 1.407(3) . ?
C2 C7 1.407(3) . ?
C3 C4 1.383(4) . ?
C4 C5 1.393(4) . ?
C5 C6 1.390(4) . ?
C5 C12 1.543(4) . ?
C6 C7 1.402(3) . ?
C7 N1 1.439(3) . ?
C8 C9 1.521(3) . ?
C8 C10 1.531(3) . ?
C8 C11 1.525(3) . ?
C8 N1 1.520(3) . ?
C12 C13 1.554(5) . ?
C12 C14 1.507(4) . ?
C12 C15 1.536(4) . ?
C16 C17 1.510(3) . ?
C16 N4 1.492(3) . ?
C17 C18 1.403(3) . ?
C17 C22 1.392(3) . ?
C18 C19 1.378(3) . ?
C19 C20 1.400(3) . ?
C20 C21 1.389(3) . ?
C20 C27 1.538(3) . ?
C21 C22 1.402(3) . ?
C22 N2 1.448(3) . ?
C23 C24 1.528(3) . ?
C23 C25 1.537(3) . ?
C23 C26 1.511(4) . ?
C23 N2 1.495(3) . ?
C27 C28 1.531(4) . ?
C27 C29 1.541(4) . ?
C27 C30 1.537(3) . ?
C31 C32 1.518(3) . ?
C31 N4 1.484(3) . ?
C32 C33 1.399(3) . ?
C32 C37 1.400(3) . ?
C33 C34 1.388(3) . ?
C34 C35 1.382(4) . ?
C35 C36 1.390(3) . ?
C35 C42 1.543(3) . ?
C36 C37 1.393(3) . ?
C37 N3 1.450(3) . ?
C38 C39 1.524(3) . ?
C38 C40 1.540(3) . ?
C38 C41 1.527(3) . ?
C38 N3 1.503(3) . ?
C42 C43 1.518(4) . ?
C42 C44 1.526(4) . ?
C42 C45 1.544(4) . ?
N1 O1 1.445(2) . ?
N2 O2 1.451(2) . ?
N3 O3 1.444(2) . ?
